data_4075078
loop_
_publ_author_name
'Yu, Xiao-Yan'
'Patrick, Brian O.'
'James, Brian R.'

_publ_section_title
;
 New Rhodium(I) Carbene Complexes from Carbene Transfer Reactions
;
_journal_issue 9
_journal_name_full Organometallics
_journal_page_first 2359
_journal_paper_doi 10.1021/om060030w
_journal_volume 25
_journal_year 2006
_chemical_formula_sum 'C27 H36 Ag Cl N2'
_chemical_formula_weight 531.90
_chemical_name_systematic
;
 ?
;
_space_group_IT_number 56
_symmetry_cell_setting orthorhombic
_symmetry_space_group_name_Hall '-P 2ab 2ac'
_symmetry_space_group_name_H-M 'P c c n'
_atom_sites_solution_hydrogens geom
_atom_sites_solution_primary direct
_atom_sites_solution_secondary difmap
_audit_creation_method SHELXL-97
_cell_angle_alpha 90.00
_cell_angle_beta 90.00
_cell_angle_gamma 90.00
_cell_formula_units_Z 4
_cell_length_a 10.6570(5)
_cell_length_b 12.6628(6)
_cell_length_c 19.7490(10)
_cell_measurement_reflns_used 9004
_cell_measurement_temperature 173(2)
_cell_measurement_theta_max 27.74
_cell_measurement_theta_min 2.50
_cell_volume 2665.1(2)
_computing_structure_refinement 'SHELXL-97 (Sheldrick, 1997)'
_diffrn_ambient_temperature 173(2)
_diffrn_measured_fraction_theta_full 0.996
_diffrn_measured_fraction_theta_max 0.996
_diffrn_measurement_device_type 'Bruker X8 APEX'
_diffrn_measurement_method 'area detector'
_diffrn_radiation_monochromator graphite
_diffrn_radiation_source 'fine-focus sealed tube'
_diffrn_radiation_type MoK\a
_diffrn_radiation_wavelength 0.71073
_diffrn_reflns_av_R_equivalents 0.0252
_diffrn_reflns_av_sigmaI/netI 0.0163
_diffrn_reflns_limit_h_max 13
_diffrn_reflns_limit_h_min -13
_diffrn_reflns_limit_k_max 15
_diffrn_reflns_limit_k_min -16
_diffrn_reflns_limit_l_max 25
_diffrn_reflns_limit_l_min -23
_diffrn_reflns_number 24701
_diffrn_reflns_theta_full 27.94
_diffrn_reflns_theta_max 27.94
_diffrn_reflns_theta_min 2.06
_exptl_absorpt_coefficient_mu 0.872
_exptl_absorpt_correction_T_max 0.804
_exptl_absorpt_correction_T_min 0.705
_exptl_absorpt_correction_type multi-scan
_exptl_crystal_colour colourless
_exptl_crystal_density_diffrn 1.326
_exptl_crystal_density_method 'not measured'
_exptl_crystal_description prism
_exptl_crystal_F_000 1104
_exptl_crystal_size_max 0.45
_exptl_crystal_size_mid 0.35
_exptl_crystal_size_min 0.25
_refine_diff_density_max 0.328
_refine_diff_density_min -0.417
_refine_diff_density_rms 0.056
_refine_ls_extinction_method none
_refine_ls_goodness_of_fit_ref 1.068
_refine_ls_hydrogen_treatment constr
_refine_ls_matrix_type full
_refine_ls_number_parameters 146
_refine_ls_number_reflns 3189
_refine_ls_number_restraints 0
_refine_ls_restrained_S_all 1.068
_refine_ls_R_factor_all 0.0318
_refine_ls_R_factor_gt 0.0213
_refine_ls_shift/su_max 0.002
_refine_ls_shift/su_mean 0.000
_refine_ls_structure_factor_coef Fsqd
_refine_ls_weighting_details 'calc w=1/[\s^2^(Fo^2^)+(0.0306P)^2^+0.8732P] where P=(Fo^2^+2Fc^2^)/3'
_refine_ls_weighting_scheme calc
_refine_ls_wR_factor_gt 0.0579
_refine_ls_wR_factor_ref 0.0623
_reflns_number_gt 2436
_reflns_number_total 3189
_reflns_threshold_expression >2sigma(I)
_cod_data_source_file om060030wsi20060110_025908.cif
_cod_data_source_block bj412
_cod_original_sg_symbol_H-M 'P ccn'
_cod_database_code 4075078

loop_
_symmetry_equiv_pos_as_xyz
'x, y, z'
'-x+1/2, -y+1/2, z'
'x+1/2, -y, -z+1/2'
'-x, y+1/2, -z+1/2'
'-x, -y, -z'
'x-1/2, y-1/2, -z'
'-x-1/2, y, z-1/2'
'x, -y-1/2, z-1/2'

loop_
_atom_site_label
_atom_site_type_symbol
_atom_site_fract_x
_atom_site_fract_y
_atom_site_fract_z
_atom_site_U_iso_or_equiv
_atom_site_adp_type
_atom_site_occupancy
_atom_site_symmetry_multiplicity
_atom_site_calc_flag
_atom_site_refinement_flags
C1 C 0.7500 0.2500 0.37668(10) 0.0220(4) Uani 1 2 d S
C2 C 0.73106(16) 0.19978(13) 0.48563(8) 0.0308(4) Uani 1 1 d .
H2 H 0.7148 0.1572 0.5243 0.037 Uiso 1 1 calc R
C3 C 0.67661(15) 0.06790(11) 0.39468(8) 0.0269(3) Uani 1 1 d .
C4 C 0.54697(16) 0.05307(12) 0.38751(9) 0.0333(4) Uani 1 1 d .
C5 C 0.50682(18) -0.04430(14) 0.36279(10) 0.0422(4) Uani 1 1 d .
H5 H 0.4196 -0.0575 0.3575 0.051 Uiso 1 1 calc R
C6 C 0.59282(19) -0.12203(14) 0.34582(11) 0.0495(5) Uani 1 1 d .
H6 H 0.5640 -0.1876 0.3283 0.059 Uiso 1 1 calc R
C7 C 0.71928(19) -0.10532(14) 0.35402(11) 0.0459(5) Uani 1 1 d .
H7 H 0.7768 -0.1595 0.3420 0.055 Uiso 1 1 calc R
C8 C 0.76475(16) -0.00983(13) 0.37970(9) 0.0330(4) Uani 1 1 d .
C9 C 0.45378(16) 0.14070(14) 0.40197(10) 0.0401(4) Uani 1 1 d .
H9 H 0.4977 0.1961 0.4292 0.048 Uiso 1 1 calc R
C10 C 0.41044(19) 0.19128(17) 0.33556(12) 0.0570(6) Uani 1 1 d .
H10A H 0.4838 0.2120 0.3088 0.085 Uiso 1 1 calc R
H10B H 0.3595 0.2538 0.3455 0.085 Uiso 1 1 calc R
H10C H 0.3602 0.1403 0.3099 0.085 Uiso 1 1 calc R
C11 C 0.3413(2) 0.10168(19) 0.44316(13) 0.0644(7) Uani 1 1 d .
H11A H 0.2945 0.0494 0.4167 0.097 Uiso 1 1 calc R
H11B H 0.2864 0.1615 0.4539 0.097 Uiso 1 1 calc R
H11C H 0.3711 0.0692 0.4852 0.097 Uiso 1 1 calc R
C12 C 0.90515(17) 0.00528(14) 0.38919(10) 0.0394(4) Uani 1 1 d .
H12 H 0.9179 0.0731 0.4142 0.047 Uiso 1 1 calc R
C13 C 0.9723(2) 0.01496(19) 0.32094(12) 0.0614(6) Uani 1 1 d .
H13A H 0.9629 -0.0511 0.2956 0.092 Uiso 1 1 calc R
H13B H 1.0615 0.0292 0.3286 0.092 Uiso 1 1 calc R
H13C H 0.9353 0.0731 0.2950 0.092 Uiso 1 1 calc R
C14 C 0.9633(2) -0.08314(16) 0.43149(11) 0.0526(5) Uani 1 1 d .
H14A H 0.9186 -0.0888 0.4747 0.079 Uiso 1 1 calc R
H14B H 1.0519 -0.0672 0.4400 0.079 Uiso 1 1 calc R
H14C H 0.9566 -0.1501 0.4069 0.079 Uiso 1 1 calc R
N1 N 0.72002(12) 0.16949(10) 0.41834(7) 0.0258(3) Uani 1 1 d .
Cl1 Cl 0.7500 0.2500 0.15488(3) 0.05052(18) Uani 1 2 d S
Ag1 Ag 0.7500 0.2500 0.271532(8) 0.02657(7) Uani 1 2 d S

loop_
_atom_site_aniso_label
_atom_site_aniso_U_11
_atom_site_aniso_U_22
_atom_site_aniso_U_33
_atom_site_aniso_U_23
_atom_site_aniso_U_13
_atom_site_aniso_U_12
C1 0.0248(10) 0.0200(8) 0.0212(11) 0.000 0.000 0.0028(8)
C2 0.0479(11) 0.0280(8) 0.0166(8) 0.0032(6) 0.0020(7) 0.0058(7)
C3 0.0351(9) 0.0196(7) 0.0259(9) 0.0027(6) -0.0016(7) -0.0013(6)
C4 0.0360(9) 0.0283(8) 0.0357(9) 0.0083(7) -0.0028(7) -0.0007(7)
C5 0.0374(10) 0.0338(9) 0.0555(12) 0.0078(8) -0.0131(9) -0.0072(7)
C6 0.0572(13) 0.0251(8) 0.0663(14) -0.0023(8) -0.0214(11) -0.0063(8)
C7 0.0509(12) 0.0249(8) 0.0618(14) -0.0095(8) -0.0124(10) 0.0052(7)
C8 0.0381(10) 0.0248(7) 0.0360(10) -0.0028(6) -0.0038(7) 0.0013(7)
C9 0.0327(9) 0.0363(9) 0.0512(12) 0.0079(8) 0.0009(8) 0.0039(7)
C10 0.0379(11) 0.0609(13) 0.0722(15) 0.0305(11) 0.0105(10) 0.0155(10)
C11 0.0552(13) 0.0679(15) 0.0702(17) 0.0277(12) 0.0235(12) 0.0151(11)
C12 0.0356(10) 0.0343(9) 0.0483(11) -0.0105(8) -0.0018(8) 0.0063(7)
C13 0.0493(13) 0.0715(15) 0.0634(15) -0.0014(12) 0.0098(11) 0.0052(11)
C14 0.0491(12) 0.0503(11) 0.0584(14) -0.0082(10) -0.0156(10) 0.0094(9)
N1 0.0348(8) 0.0210(6) 0.0215(7) 0.0006(5) 0.0010(5) 0.0012(5)
Cl1 0.0643(4) 0.0677(4) 0.0196(3) 0.000 0.000 0.0245(4)
Ag1 0.03153(11) 0.03000(10) 0.01818(10) 0.000 0.000 0.00213(7)

loop_
_atom_type_symbol
_atom_type_description
_atom_type_scat_dispersion_real
_atom_type_scat_dispersion_imag
_atom_type_scat_source
C C 0.0033 0.0016 'International Tables Vol C Tables 4.2.6.8 and 6.1.1.4'
H H 0.0000 0.0000 'International Tables Vol C Tables 4.2.6.8 and 6.1.1.4'
N N 0.0061 0.0033 'International Tables Vol C Tables 4.2.6.8 and 6.1.1.4'
Cl Cl 0.1484 0.1585 'International Tables Vol C Tables 4.2.6.8 and 6.1.1.4'
Ag Ag -0.8971 1.1015 'International Tables Vol C Tables 4.2.6.8 and 6.1.1.4'

loop_
_geom_angle_atom_site_label_1
_geom_angle_atom_site_label_2
_geom_angle_atom_site_label_3
_geom_angle
_geom_angle_site_symmetry_1
_geom_angle_site_symmetry_3
N1 C1 N1 104.80(18) . 2_655
N1 C1 Ag1 127.60(9) . .
N1 C1 Ag1 127.60(9) 2_655 .
C2 C2 N1 106.80(9) 2_655 .
C2 C2 H2 126.6 2_655 .
N1 C2 H2 126.6 . .
C8 C3 C4 123.30(14) . .
C8 C3 N1 118.82(14) . .
C4 C3 N1 117.88(14) . .
C5 C4 C3 117.17(16) . .
C5 C4 C9 120.83(16) . .
C3 C4 C9 121.91(15) . .
C6 C5 C4 120.67(17) . .
C6 C5 H5 119.7 . .
C4 C5 H5 119.7 . .
C7 C6 C5 120.71(17) . .
C7 C6 H6 119.6 . .
C5 C6 H6 119.6 . .
C6 C7 C8 121.07(17) . .
C6 C7 H7 119.5 . .
C8 C7 H7 119.5 . .
C3 C8 C7 117.04(16) . .
C3 C8 C12 123.29(14) . .
C7 C8 C12 119.66(15) . .
C4 C9 C11 112.13(15) . .
C4 C9 C10 110.03(16) . .
C11 C9 C10 110.74(16) . .
C4 C9 H9 107.9 . .
C11 C9 H9 107.9 . .
C10 C9 H9 107.9 . .
C9 C10 H10A 109.5 . .
C9 C10 H10B 109.5 . .
H10A C10 H10B 109.5 . .
C9 C10 H10C 109.5 . .
H10A C10 H10C 109.5 . .
H10B C10 H10C 109.5 . .
C9 C11 H11A 109.5 . .
C9 C11 H11B 109.5 . .
H11A C11 H11B 109.5 . .
C9 C11 H11C 109.5 . .
H11A C11 H11C 109.5 . .
H11B C11 H11C 109.5 . .
C8 C12 C14 111.98(16) . .
C8 C12 C13 111.19(17) . .
C14 C12 C13 110.53(16) . .
C8 C12 H12 107.6 . .
C14 C12 H12 107.6 . .
C13 C12 H12 107.6 . .
C12 C13 H13A 109.5 . .
C12 C13 H13B 109.5 . .
H13A C13 H13B 109.5 . .
C12 C13 H13C 109.5 . .
H13A C13 H13C 109.5 . .
H13B C13 H13C 109.5 . .
C12 C14 H14A 109.5 . .
C12 C14 H14B 109.5 . .
H14A C14 H14B 109.5 . .
C12 C14 H14C 109.5 . .
H14A C14 H14C 109.5 . .
H14B C14 H14C 109.5 . .
C1 N1 C2 110.80(13) . .
C1 N1 C3 123.48(13) . .
C2 N1 C3 125.66(13) . .
C1 Ag1 Cl1 180.0 . .

loop_
_geom_bond_atom_site_label_1
_geom_bond_atom_site_label_2
_geom_bond_distance
_geom_bond_site_symmetry_2
C1 N1 1.3485(17) .
C1 N1 1.3485(17) 2_655
C1 Ag1 2.077(2) .
C2 C2 1.334(3) 2_655
C2 N1 1.3882(19) .
C2 H2 0.9500 .
C3 C8 1.392(2) .
C3 C4 1.401(2) .
C3 N1 1.4448(18) .
C4 C5 1.393(2) .
C4 C9 1.516(2) .
C5 C6 1.386(3) .
C5 H5 0.9500 .
C6 C7 1.374(3) .
C6 H6 0.9500 .
C7 C8 1.398(2) .
C7 H7 0.9500 .
C8 C12 1.520(2) .
C9 C11 1.530(3) .
C9 C10 1.531(3) .
C9 H9 1.0000 .
C10 H10A 0.9800 .
C10 H10B 0.9800 .
C10 H10C 0.9800 .
C11 H11A 0.9800 .
C11 H11B 0.9800 .
C11 H11C 0.9800 .
C12 C14 1.528(3) .
C12 C13 1.531(3) .
C12 H12 1.0000 .
C13 H13A 0.9800 .
C13 H13B 0.9800 .
C13 H13C 0.9800 .
C14 H14A 0.9800 .
C14 H14B 0.9800 .
C14 H14C 0.9800 .
Cl1 Ag1 2.3038(7) .

loop_
_geom_torsion_atom_site_label_1
_geom_torsion_atom_site_label_2
_geom_torsion_atom_site_label_3
_geom_torsion_atom_site_label_4
_geom_torsion
_geom_torsion_site_symmetry_1
C8 C3 C4 C5 -1.3(3) .
N1 C3 C4 C5 178.20(15) .
C8 C3 C4 C9 -177.84(16) .
N1 C3 C4 C9 1.7(2) .
C3 C4 C5 C6 -0.4(3) .
C9 C4 C5 C6 176.13(18) .
C4 C5 C6 C7 1.0(3) .
C5 C6 C7 C8 0.1(3) .
C4 C3 C8 C7 2.4(3) .
N1 C3 C8 C7 -177.15(16) .
C4 C3 C8 C12 -178.37(17) .
N1 C3 C8 C12 2.1(3) .
C6 C7 C8 C3 -1.7(3) .
C6 C7 C8 C12 179.0(2) .
C5 C4 C9 C11 47.9(2) .
C3 C4 C9 C11 -135.66(19) .
C5 C4 C9 C10 -75.8(2) .
C3 C4 C9 C10 100.6(2) .
C3 C8 C12 C14 127.31(18) .
C7 C8 C12 C14 -53.4(2) .
C3 C8 C12 C13 -108.5(2) .
C7 C8 C12 C13 70.8(2) .
N1 C1 N1 C2 0.11(8) 2_655
Ag1 C1 N1 C2 -179.89(8) .
N1 C1 N1 C3 177.30(16) 2_655
Ag1 C1 N1 C3 -2.70(16) .
C2 C2 N1 C1 -0.3(2) 2_655
C2 C2 N1 C3 -177.41(17) 2_655
C8 C3 N1 C1 88.35(17) .
C4 C3 N1 C1 -91.19(17) .
C8 C3 N1 C2 -94.87(19) .
C4 C3 N1 C2 85.6(2) .
N1 C1 Ag1 Cl1 -152(100) .
N1 C1 Ag1 Cl1 28(100) 2_655
